data_7021208
loop_
_publ_author_name
'C\'esar, Vincent'
'Barthes, C\'ecile'
'Farr\'e, Yoann C'
'Cuisiat, St\'ephane V'
'Vacher, Bernard Y.'
'Brousses, R\'emy'
'Lugan, No\"el'
'Lavigne, Guy'

_publ_section_title
;
 Anionic and zwitterionic copper(i) complexes incorporating an anionic
 N-heterocyclic carbene decorated with a malonate backbone: synthesis,
 structure and catalytic applications.
;
_journal_issue 20
_journal_name_full 'Dalton transactions (Cambridge, England : 2003)'
_journal_page_first 7373
_journal_page_last 7385
_journal_paper_doi 10.1039/c3dt32919d
_journal_volume 42
_journal_year 2013
_chemical_compound_source 'synthesis as described'
_chemical_formula_moiety 'C28 H33 Cu N4 O2, C H2 Cl2'
_chemical_formula_sum 'C29 H35 Cl2 Cu N4 O2'
_chemical_formula_weight 606.05
_chemical_name_systematic
;
?
;
_space_group_crystal_system orthorhombic
_space_group_IT_number 61
_space_group_name_H-M_alt 'P b c a'
_symmetry_Int_Tables_number 61
_symmetry_space_group_name_Hall '-P 2ac 2ab'
_symmetry_space_group_name_H-M 'P b c a'
_atom_sites_solution_hydrogens geom
_atom_sites_solution_primary direct
_atom_sites_solution_secondary difmap
_audit_creation_date 2012-11-19T14:15:10-00:00
_audit_creation_method 'WinGX routine CIF_UPDATE'
_cell_angle_alpha 90
_cell_angle_beta 90
_cell_angle_gamma 90
_cell_formula_units_Z 8
_cell_length_a 18.8363(3)
_cell_length_b 15.4568(2)
_cell_length_c 20.6527(2)
_cell_measurement_reflns_used 28687
_cell_measurement_temperature 173(2)
_cell_measurement_theta_max 32.7499
_cell_measurement_theta_min 2.9214
_cell_volume 6013.01(14)
_computing_cell_refinement
;
CrysAlisPro, Agilent Technologies,
Version 1.171.35.21 (release 20-01-2012 CrysAlis171 .NET)
(compiled Jan 23 2012,18:06:46)
;
_computing_data_collection
;
CrysAlisPro, Agilent Technologies,
Version 1.171.35.21 (release 20-01-2012 CrysAlis171 .NET)
(compiled Jan 23 2012,18:06:46)
;
_computing_data_reduction
;
CrysAlisPro, Agilent Technologies,
Version 1.171.35.21 (release 20-01-2012 CrysAlis171 .NET)
(compiled Jan 23 2012,18:06:46)
;
_computing_molecular_graphics 'Ortep-3 for Windows (Farrugia, 1997)'
_computing_publication_material 'WinGX publication routines (Farrugia, 1999)'
_computing_structure_refinement 'SHELXL-97 (Sheldrick, 2008)'
_diffrn_ambient_temperature 173(2)
_diffrn_detector_area_resol_mean 16.1978
_diffrn_measured_fraction_theta_full 0.998
_diffrn_measured_fraction_theta_max 0.998
_diffrn_measurement_device_type 'Xcalibur, Eos, Gemini ultra'
_diffrn_measurement_method '\w scans'
_diffrn_orient_matrix_UB_11 0.0030956000
_diffrn_orient_matrix_UB_12 0.0066593000
_diffrn_orient_matrix_UB_13 0.0338726000
_diffrn_orient_matrix_UB_21 0.0259116000
_diffrn_orient_matrix_UB_22 0.0324426000
_diffrn_orient_matrix_UB_23 -0.0055318000
_diffrn_orient_matrix_UB_31 -0.0271366000
_diffrn_orient_matrix_UB_32 0.0317653000
_diffrn_orient_matrix_UB_33 -0.0014235000
_diffrn_radiation_monochromator graphite
_diffrn_radiation_type MoK\a
_diffrn_radiation_wavelength 0.71073
_diffrn_reflns_av_R_equivalents 0.0427
_diffrn_reflns_av_unetI/netI 0.012
_diffrn_reflns_limit_h_max 23
_diffrn_reflns_limit_h_min -23
_diffrn_reflns_limit_k_max 19
_diffrn_reflns_limit_k_min -19
_diffrn_reflns_limit_l_max 25
_diffrn_reflns_limit_l_min -25
_diffrn_reflns_number 139136
_diffrn_reflns_theta_full 26.37
_diffrn_reflns_theta_max 26.37
_diffrn_reflns_theta_min 2.93
_diffrn_standards_decay_% 0
_diffrn_standards_interval_count 0
_diffrn_standards_number 0
_exptl_absorpt_coefficient_mu 0.936
_exptl_absorpt_correction_T_max 1.00000
_exptl_absorpt_correction_T_min 0.90229
_exptl_absorpt_correction_type multi-scan
_exptl_absorpt_process_details
;
CrysAlisPro, Agilent Technologies,
Version 1.171.35.21 (release 20-01-2012 CrysAlis171 .NET)
(compiled Jan 23 2012,18:06:46)
Empirical absorption correction using spherical harmonics,
implemented in SCALE3 ABSPACK scaling algorithm.
;
_exptl_crystal_colour colorless
_exptl_crystal_density_diffrn 1.339
_exptl_crystal_density_method 'not measured'
_exptl_crystal_description block
_exptl_crystal_F_000 2528
_exptl_crystal_size_max 0.3
_exptl_crystal_size_mid 0.2
_exptl_crystal_size_min 0.2
_refine_diff_density_max 1.669
_refine_diff_density_min -1.141
_refine_diff_density_rms 0.084
_refine_ls_extinction_method none
_refine_ls_goodness_of_fit_ref 1.042
_refine_ls_hydrogen_treatment riding
_refine_ls_matrix_type full
_refine_ls_number_parameters 352
_refine_ls_number_reflns 6134
_refine_ls_number_restraints 0
_refine_ls_restrained_S_all 1.042
_refine_ls_R_factor_all 0.0651
_refine_ls_R_factor_gt 0.0525
_refine_ls_shift/su_max 0.04
_refine_ls_shift/su_mean 0
_refine_ls_structure_factor_coef Fsqd
_refine_ls_weighting_details 'calc w=1/[\s^2^(Fo^2^)+(0.0780P)^2^+12.9039P] where P=(Fo^2^+2Fc^2^)/3'
_refine_ls_weighting_scheme calc
_refine_ls_wR_factor_gt 0.1425
_refine_ls_wR_factor_ref 0.1576
_reflns_number_gt 5083
_reflns_number_total 6134
_reflns_threshold_expression >2\s(I)
_cod_data_source_file c3dt32919d.txt
_cod_data_source_block 3aa
_cod_depositor_comments
;
The following automatic conversions were performed:

'_space_group_crystal_system' value 'Orthorhombic' changed to
'orthorhombic' according to
/home/saulius/struct/CIF-dictionaries/cif_core.dic dictionary named
'cif_core.dic' version 2.4.2 from 2011-04-26.

Automatic conversion script
Id: cif_fix_values 1891 2012-01-12 08:04:46Z andrius 
;
_cod_database_code 7021208

loop_
_symmetry_equiv_pos_as_xyz
'x, y, z'
'-x+1/2, -y, z+1/2'
'x+1/2, -y+1/2, -z'
'-x, y+1/2, -z+1/2'
'-x, -y, -z'
'x-1/2, y, -z-1/2'
'-x-1/2, y-1/2, z'
'x, -y-1/2, z-1/2'

loop_
_atom_site_label
_atom_site_type_symbol
_atom_site_fract_x
_atom_site_fract_y
_atom_site_fract_z
_atom_site_U_iso_or_equiv
_atom_site_adp_type
_atom_site_occupancy
_atom_site_symmetry_multiplicity
_atom_site_calc_flag
_atom_site_refinement_flags
C1 C 0.37064(13) 0.05540(17) 0.16453(13) 0.0193(5) Uani 1 1 d .
C2 C 0.37778(14) -0.09360(17) 0.20862(14) 0.0219(5) Uani 1 1 d .
C3 C 0.37616(15) -0.05906(18) 0.27166(14) 0.0238(6) Uani 1 1 d .
C4 C 0.37084(15) 0.03048(18) 0.28332(13) 0.0247(6) Uani 1 1 d .
C5 C 0.38015(19) -0.1195(2) 0.32884(16) 0.0362(7) Uani 1 1 d .
H5A H 0.4275 -0.1418 0.3327 0.054 Uiso 1 1 calc R
H5B H 0.3475 -0.1665 0.3227 0.054 Uiso 1 1 calc R
H5C H 0.3679 -0.0886 0.3676 0.054 Uiso 1 1 calc R
C6 C 0.36903(15) -0.06325(18) 0.09093(13) 0.0240(6) Uani 1 1 d .
C7 C 0.43172(19) -0.08218(19) 0.05845(15) 0.0339(7) Uani 1 1 d .
C8 C 0.4259(2) -0.1107(2) -0.00563(17) 0.0476(10) Uani 1 1 d .
H8 H 0.4671 -0.1236 -0.0285 0.057 Uiso 1 1 calc R
C9 C 0.3613(3) -0.1204(2) -0.03585(18) 0.0536(12) Uani 1 1 d .
C10 C 0.3000(2) -0.1014(2) -0.00157(16) 0.0456(9) Uani 1 1 d .
H10 H 0.2562 -0.1077 -0.0218 0.055 Uiso 1 1 calc R
C11 C 0.30232(18) -0.07282(19) 0.06262(15) 0.0318(7) Uani 1 1 d .
C12 C 0.50265(19) -0.0737(3) 0.09069(19) 0.0474(9) Uani 1 1 d .
H12A H 0.5051 -0.0194 0.1132 0.071 Uiso 1 1 calc R
H12B H 0.5394 -0.0761 0.0586 0.071 Uiso 1 1 calc R
H12C H 0.5089 -0.1202 0.121 0.071 Uiso 1 1 calc R
C13 C 0.3557(4) -0.1517(3) -0.1052(2) 0.088(2) Uani 1 1 d .
H13A H 0.3978 -0.1354 -0.1285 0.132 Uiso 1 1 calc R
H13B H 0.315 -0.126 -0.1254 0.132 Uiso 1 1 calc R
H13C H 0.351 -0.2135 -0.1056 0.132 Uiso 1 1 calc R
C14 C 0.23504(18) -0.0561(3) 0.09948(18) 0.0453(9) Uani 1 1 d .
H14A H 0.1952 -0.0609 0.0708 0.068 Uiso 1 1 calc R
H14B H 0.2364 0.0012 0.1175 0.068 Uiso 1 1 calc R
H14C H 0.2305 -0.0977 0.1337 0.068 Uiso 1 1 calc R
C15 C 0.36935(14) 0.17745(17) 0.23612(12) 0.0215(5) Uani 1 1 d .
C16 C 0.43364(16) 0.22040(19) 0.24317(14) 0.0293(6) Uani 1 1 d .
C17 C 0.43185(18) 0.31011(19) 0.25162(15) 0.0326(7) Uani 1 1 d .
H17 H 0.4743 0.3402 0.2564 0.039 Uiso 1 1 calc R
C18 C 0.36815(18) 0.35526(19) 0.25297(15) 0.0319(7) Uani 1 1 d .
C19 C 0.30496(17) 0.30940(18) 0.24712(14) 0.0309(6) Uani 1 1 d .
H19 H 0.2621 0.3391 0.249 0.037 Uiso 1 1 calc R
C20 C 0.30430(16) 0.21951(18) 0.23853(13) 0.0257(6) Uani 1 1 d .
C21 C 0.50264(19) 0.1715(2) 0.2424(2) 0.0513(10) Uani 1 1 d .
H21A H 0.5015 0.1271 0.275 0.077 Uiso 1 1 calc R
H21B H 0.5411 0.2105 0.2512 0.077 Uiso 1 1 calc R
H21C H 0.5094 0.1455 0.2007 0.077 Uiso 1 1 calc R
C22 C 0.3672(2) 0.4530(2) 0.26041(19) 0.0479(10) Uani 1 1 d .
H22A H 0.4061 0.4707 0.2874 0.072 Uiso 1 1 calc R
H22B H 0.3233 0.4706 0.2799 0.072 Uiso 1 1 calc R
H22C H 0.3717 0.4796 0.2186 0.072 Uiso 1 1 calc R
C23 C 0.23548(17) 0.1703(2) 0.23280(18) 0.0395(8) Uani 1 1 d .
H23A H 0.2338 0.1413 0.1917 0.059 Uiso 1 1 calc R
H23B H 0.1964 0.2099 0.236 0.059 Uiso 1 1 calc R
H23C H 0.2324 0.1285 0.267 0.059 Uiso 1 1 calc R
C24 C 0.37306(15) 0.2085(2) 0.01928(14) 0.0279(6) Uani 1 1 d .
C25 C 0.35930(18) 0.2688(2) -0.07956(16) 0.0389(8) Uani 1 1 d .
H25 H 0.3456 0.2762 -0.1225 0.047 Uiso 1 1 calc R
C26 C 0.39628(19) 0.3247(2) -0.04365(16) 0.0399(8) Uani 1 1 d .
H26 H 0.4133 0.3785 -0.0567 0.048 Uiso 1 1 calc R
C27 C 0.3067(2) 0.1216(2) -0.06266(18) 0.0452(9) Uani 1 1 d .
H27A H 0.3089 0.0776 -0.0299 0.068 Uiso 1 1 calc R
H27B H 0.3277 0.1003 -0.1019 0.068 Uiso 1 1 calc R
H27C H 0.258 0.1367 -0.0706 0.068 Uiso 1 1 calc R
C28 C 0.4438(2) 0.3258(2) 0.06975(19) 0.0480(9) Uani 1 1 d .
H28A H 0.4263 0.3037 0.1101 0.072 Uiso 1 1 calc R
H28B H 0.4379 0.3875 0.0687 0.072 Uiso 1 1 calc R
H28C H 0.4932 0.3119 0.0655 0.072 Uiso 1 1 calc R
N1 N 0.37276(11) -0.03085(14) 0.15690(11) 0.0197(5) Uani 1 1 d .
N2 N 0.37030(12) 0.08410(14) 0.22618(11) 0.0201(5) Uani 1 1 d .
N3 N 0.34523(15) 0.19780(18) -0.04090(12) 0.0324(6) Uani 1 1 d .
N4 N 0.40444(14) 0.28716(17) 0.01677(13) 0.0329(6) Uani 1 1 d .
O1 O 0.38251(11) -0.17078(12) 0.19313(10) 0.0295(5) Uani 1 1 d .
O2 O 0.36718(14) 0.06682(14) 0.33623(10) 0.0389(6) Uani 1 1 d .
Cu1 Cu 0.369667(18) 0.13197(2) 0.091594(16) 0.02407(14) Uani 1 1 d .
Cl1 Cl 0.06544(11) 0.08186(11) 0.09179(15) 0.1489(11) Uani 1 1 d .
Cl2 Cl 0.19010(14) 0.18671(12) 0.05723(12) 0.1503(11) Uani 1 1 d .
C50 C 0.1011(3) 0.1853(3) 0.0844(3) 0.0770(16) Uani 1 1 d .
H50A H 0.0987 0.2138 0.1262 0.092 Uiso 1 1 calc R
H50B H 0.0722 0.2183 0.0544 0.092 Uiso 1 1 calc R

loop_
_atom_site_aniso_label
_atom_site_aniso_U_11
_atom_site_aniso_U_22
_atom_site_aniso_U_33
_atom_site_aniso_U_23
_atom_site_aniso_U_13
_atom_site_aniso_U_12
C1 0.0214(12) 0.0190(12) 0.0174(12) -0.0014(10) -0.0005(9) 0.0006(10)
C2 0.0232(13) 0.0185(13) 0.0241(13) 0.0028(11) 0.0012(10) 0.0010(10)
C3 0.0314(14) 0.0205(13) 0.0197(13) 0.0041(11) -0.0014(10) 0.0001(10)
C4 0.0338(15) 0.0239(14) 0.0165(13) 0.0022(11) -0.0013(11) -0.0001(11)
C5 0.054(2) 0.0291(16) 0.0249(15) 0.0095(12) -0.0015(14) 0.0017(14)
C6 0.0374(16) 0.0173(13) 0.0174(13) -0.0024(10) 0.0018(11) -0.0008(11)
C7 0.0503(19) 0.0222(14) 0.0292(15) 0.0016(12) 0.0137(14) 0.0021(13)
C8 0.079(3) 0.0304(17) 0.0334(18) -0.0044(14) 0.0253(19) 0.0030(17)
C9 0.110(4) 0.0283(17) 0.0221(17) -0.0062(13) 0.0062(19) -0.0147(19)
C10 0.076(3) 0.0334(17) 0.0275(17) -0.0022(14) -0.0140(17) -0.0180(17)
C11 0.0438(17) 0.0260(14) 0.0258(15) -0.0010(12) -0.0038(13) -0.0083(13)
C12 0.0371(18) 0.052(2) 0.053(2) 0.0069(17) 0.0164(16) 0.0097(16)
C13 0.184(6) 0.057(3) 0.024(2) -0.016(2) 0.014(3) -0.022(3)
C14 0.0336(17) 0.058(2) 0.044(2) 0.0005(17) -0.0093(15) -0.0066(16)
C15 0.0340(14) 0.0157(12) 0.0148(12) -0.0016(9) -0.0006(10) 0.0007(10)
C16 0.0351(16) 0.0251(14) 0.0276(14) -0.0052(12) 0.0000(12) -0.0024(12)
C17 0.0432(17) 0.0257(14) 0.0288(15) -0.0037(12) 0.0003(13) -0.0094(13)
C18 0.057(2) 0.0186(13) 0.0203(14) -0.0013(11) -0.0043(13) -0.0002(13)
C19 0.0438(17) 0.0235(14) 0.0254(14) 0.0000(11) -0.0041(12) 0.0083(12)
C20 0.0357(15) 0.0224(13) 0.0191(13) -0.0001(10) -0.0013(11) 0.0005(11)
C21 0.0314(17) 0.040(2) 0.083(3) -0.016(2) -0.0038(18) -0.0033(15)
C22 0.082(3) 0.0189(15) 0.043(2) -0.0022(14) -0.0133(18) -0.0011(16)
C23 0.0328(17) 0.0316(17) 0.054(2) -0.0052(15) 0.0009(15) 0.0027(13)
C24 0.0318(15) 0.0308(15) 0.0212(13) 0.0052(12) 0.0020(11) 0.0050(12)
C25 0.0444(18) 0.049(2) 0.0231(15) 0.0156(14) 0.0023(13) 0.0079(15)
C26 0.0437(18) 0.0411(19) 0.0347(17) 0.0204(15) 0.0053(14) 0.0031(15)
C27 0.051(2) 0.052(2) 0.0326(18) -0.0001(15) -0.0078(15) -0.0047(17)
C28 0.059(2) 0.0389(19) 0.046(2) 0.0027(16) -0.0090(18) -0.0081(17)
N1 0.0265(11) 0.0169(10) 0.0158(11) -0.0010(8) -0.0003(8) 0.0011(8)
N2 0.0305(12) 0.0153(11) 0.0144(10) -0.0009(8) -0.0014(8) 0.0005(8)
N3 0.0370(14) 0.0390(15) 0.0210(12) 0.0072(10) 0.0013(10) 0.0034(11)
N4 0.0379(14) 0.0315(13) 0.0294(13) 0.0093(11) 0.0011(11) -0.0008(11)
O1 0.0425(12) 0.0155(9) 0.0306(11) 0.0001(8) 0.0011(9) 0.0013(8)
O2 0.0748(17) 0.0271(11) 0.0149(10) -0.0019(8) -0.0012(10) -0.0002(11)
Cu1 0.0345(2) 0.0216(2) 0.0161(2) 0.00418(12) -0.00017(13) 0.00100(13)
Cl1 0.0950(12) 0.0637(9) 0.288(3) -0.0288(14) -0.0603(16) 0.0223(9)
Cl2 0.213(2) 0.0788(11) 0.1586(19) 0.0431(12) 0.1198(18) 0.0474(13)
C50 0.110(4) 0.049(3) 0.072(3) -0.016(2) -0.017(3) 0.024(3)

loop_
_atom_type_symbol
_atom_type_description
_atom_type_scat_dispersion_real
_atom_type_scat_dispersion_imag
_atom_type_scat_source
C C 0.0033 0.0016 'International Tables Vol C Tables 4.2.6.8 and 6.1.1.4'
H H 0 0 'International Tables Vol C Tables 4.2.6.8 and 6.1.1.4'
N N 0.0061 0.0033 'International Tables Vol C Tables 4.2.6.8 and 6.1.1.4'
O O 0.0106 0.006 'International Tables Vol C Tables 4.2.6.8 and 6.1.1.4'
Cu Cu 0.3201 1.2651 'International Tables Vol C Tables 4.2.6.8 and 6.1.1.4'
Cl Cl 0.1484 0.1585 'International Tables Vol C Tables 4.2.6.8 and 6.1.1.4'

loop_
_geom_angle_atom_site_label_1
_geom_angle_atom_site_label_2
_geom_angle_atom_site_label_3
_geom_angle
N1 C1 N2 115.9(2)
N1 C1 Cu1 121.43(19)
N2 C1 Cu1 122.63(19)
O1 C2 C3 127.3(3)
O1 C2 N1 117.4(2)
C3 C2 N1 115.3(2)
C2 C3 C4 122.2(2)
C2 C3 C5 119.2(3)
C4 C3 C5 118.6(3)
O2 C4 C3 127.2(3)
O2 C4 N2 117.6(2)
C3 C4 N2 115.2(2)
C3 C5 H5A 109.5
C3 C5 H5B 109.5
H5A C5 H5B 109.5
C3 C5 H5C 109.5
H5A C5 H5C 109.5
H5B C5 H5C 109.5
C7 C6 C11 122.8(3)
C7 C6 N1 119.0(3)
C11 C6 N1 118.3(2)
C6 C7 C8 117.2(3)
C6 C7 C12 121.7(3)
C8 C7 C12 121.2(3)
C9 C8 C7 122.2(3)
C9 C8 H8 118.9
C7 C8 H8 118.9
C8 C9 C10 118.8(3)
C8 C9 C13 121.6(5)
C10 C9 C13 119.5(5)
C9 C10 C11 121.7(4)
C9 C10 H10 119.2
C11 C10 H10 119.2
C6 C11 C10 117.4(3)
C6 C11 C14 122.0(3)
C10 C11 C14 120.6(3)
C7 C12 H12A 109.5
C7 C12 H12B 109.5
H12A C12 H12B 109.5
C7 C12 H12C 109.5
H12A C12 H12C 109.5
H12B C12 H12C 109.5
C9 C13 H13A 109.5
C9 C13 H13B 109.5
H13A C13 H13B 109.5
C9 C13 H13C 109.5
H13A C13 H13C 109.5
H13B C13 H13C 109.5
C11 C14 H14A 109.5
C11 C14 H14B 109.5
H14A C14 H14B 109.5
C11 C14 H14C 109.5
H14A C14 H14C 109.5
H14B C14 H14C 109.5
C20 C15 C16 122.8(3)
C20 C15 N2 118.7(2)
C16 C15 N2 118.5(2)
C15 C16 C17 117.8(3)
C15 C16 C21 120.8(3)
C17 C16 C21 121.4(3)
C18 C17 C16 121.5(3)
C18 C17 H17 119.3
C16 C17 H17 119.3
C17 C18 C19 118.8(3)
C17 C18 C22 120.8(3)
C19 C18 C22 120.4(3)
C18 C19 C20 121.6(3)
C18 C19 H19 119.2
C20 C19 H19 119.2
C15 C20 C19 117.5(3)
C15 C20 C23 121.3(3)
C19 C20 C23 121.2(3)
C16 C21 H21A 109.5
C16 C21 H21B 109.5
H21A C21 H21B 109.5
C16 C21 H21C 109.5
H21A C21 H21C 109.5
H21B C21 H21C 109.5
C18 C22 H22A 109.5
C18 C22 H22B 109.5
H22A C22 H22B 109.5
C18 C22 H22C 109.5
H22A C22 H22C 109.5
H22B C22 H22C 109.5
C20 C23 H23A 109.5
C20 C23 H23B 109.5
H23A C23 H23B 109.5
C20 C23 H23C 109.5
H23A C23 H23C 109.5
H23B C23 H23C 109.5
N4 C24 N3 104.0(2)
N4 C24 Cu1 127.0(2)
N3 C24 Cu1 128.9(2)
C26 C25 N3 107.0(3)
C26 C25 H25 126.5
N3 C25 H25 126.5
C25 C26 N4 106.7(3)
C25 C26 H26 126.7
N4 C26 H26 126.7
N3 C27 H27A 109.5
N3 C27 H27B 109.5
H27A C27 H27B 109.5
N3 C27 H27C 109.5
H27A C27 H27C 109.5
H27B C27 H27C 109.5
N4 C28 H28A 109.5
N4 C28 H28B 109.5
H28A C28 H28B 109.5
N4 C28 H28C 109.5
H28A C28 H28C 109.5
H28B C28 H28C 109.5
C1 N1 C2 125.5(2)
C1 N1 C6 116.8(2)
C2 N1 C6 117.7(2)
C1 N2 C4 125.7(2)
C1 N2 C15 117.3(2)
C4 N2 C15 117.0(2)
C24 N3 C25 111.0(3)
C24 N3 C27 125.0(3)
C25 N3 C27 124.0(3)
C24 N4 C26 111.3(3)
C24 N4 C28 124.4(3)
C26 N4 C28 124.3(3)
C24 Cu1 C1 177.52(12)
Cl1 C50 Cl2 113.9(3)
Cl1 C50 H50A 108.8
Cl2 C50 H50A 108.8
Cl1 C50 H50B 108.8
Cl2 C50 H50B 108.8
H50A C50 H50B 107.7

loop_
_geom_bond_atom_site_label_1
_geom_bond_atom_site_label_2
_geom_bond_distance
C1 N1 1.343(3)
C1 N2 1.348(3)
C1 Cu1 1.916(3)
C2 O1 1.238(3)
C2 C3 1.408(4)
C2 N1 1.446(3)
C3 C4 1.408(4)
C3 C5 1.508(4)
C4 O2 1.231(4)
C4 N2 1.442(3)
C5 H5A 0.96
C5 H5B 0.96
C5 H5C 0.96
C6 C7 1.389(4)
C6 C11 1.394(4)
C6 N1 1.453(3)
C7 C8 1.399(5)
C7 C12 1.499(5)
C8 C9 1.376(6)
C8 H8 0.93
C9 C10 1.386(6)
C9 C13 1.515(5)
C10 C11 1.398(4)
C10 H10 0.93
C11 C14 1.501(5)
C12 H12A 0.96
C12 H12B 0.96
C12 H12C 0.96
C13 H13A 0.96
C13 H13B 0.96
C13 H13C 0.96
C14 H14A 0.96
C14 H14B 0.96
C14 H14C 0.96
C15 C20 1.388(4)
C15 C16 1.389(4)
C15 N2 1.458(3)
C16 C17 1.398(4)
C16 C21 1.504(5)
C17 C18 1.388(4)
C17 H17 0.93
C18 C19 1.391(4)
C18 C22 1.519(4)
C19 C20 1.401(4)
C19 H19 0.93
C20 C23 1.507(4)
C21 H21A 0.96
C21 H21B 0.96
C21 H21C 0.96
C22 H22A 0.96
C22 H22B 0.96
C22 H22C 0.96
C23 H23A 0.96
C23 H23B 0.96
C23 H23C 0.96
C24 N4 1.353(4)
C24 N3 1.359(4)
C24 Cu1 1.906(3)
C25 C26 1.335(5)
C25 N3 1.383(4)
C25 H25 0.93
C26 N4 1.385(4)
C26 H26 0.93
C27 N3 1.454(5)
C27 H27A 0.96
C27 H27B 0.96
C27 H27C 0.96
C28 N4 1.450(4)
C28 H28A 0.96
C28 H28B 0.96
C28 H28C 0.96
Cl1 C50 1.741(6)
Cl2 C50 1.768(7)
C50 H50A 0.97
C50 H50B 0.97
